data_1555204
loop_
_publ_author_name
'W\"ossner, Jan S.'
'Grenz, David C.'
'Kratzert, Daniel'
'Esser, Birgit'

_publ_section_title
;
 Tuning the optical properties of spiro-centered charge-transfer dyes by
 extending the donor or acceptor part
;
_journal_issue 21
_journal_name_full 'Organic Chemistry Frontiers'
_journal_page_first 3649
_journal_paper_doi 10.1039/C9QO01134J
_journal_volume 6
_journal_year 2019
_chemical_formula_moiety 'C23 H16 Br2 N2 O2'
_chemical_formula_sum 'C23 H16 Br2 N2 O2'
_chemical_formula_weight 512.20
_space_group_crystal_system monoclinic
_space_group_IT_number 14
_space_group_name_Hall '-P 2yn'
_space_group_name_H-M_alt 'P 1 21/n 1'
_atom_sites_solution_hydrogens geom
_atom_sites_solution_primary dual
_audit_creation_date 2018-07-11
_audit_creation_method
;
Olex2 1.2
(compiled 2018.05.29 svn.r3508 for OlexSys, GUI svn.r5506)
;
_audit_update_record
;
2018-07-11 deposited with the CCDC.	2019-09-30 downloaded from the CCDC.
;
_cell_angle_alpha 90
_cell_angle_beta 107.187(8)
_cell_angle_gamma 90
_cell_formula_units_Z 4
_cell_length_a 14.667(4)
_cell_length_b 9.231(3)
_cell_length_c 15.139(4)
_cell_measurement_reflns_used 9961
_cell_measurement_temperature 100
_cell_measurement_theta_max 27.532
_cell_measurement_theta_min 2.622
_cell_volume 1958.2(10)
_computing_cell_refinement 'SAINT V8.38A (Madison, 2016)'
_computing_data_collection 'Bruker APEX2 software'
_computing_data_reduction 'SAINT V8.38A (Madison, 2016)'
_computing_molecular_graphics 'Olex2 (Dolomanov et al., 2009)'
_computing_publication_material 'Olex2 (Dolomanov et al., 2009)'
_computing_structure_refinement 'XL (Sheldrick, 2008)'
_computing_structure_solution 'ShelXT (Sheldrick, 2015)'
_diffrn_ambient_temperature 100.03
_diffrn_detector 'Bruker APEX2 area detector'
_diffrn_detector_area_resol_mean 7.9
_diffrn_detector_type 'CCD area detector'
_diffrn_measured_fraction_theta_full 1.000
_diffrn_measured_fraction_theta_max 0.999
_diffrn_measurement_device 'fixed-chi two circle goniometer'
_diffrn_measurement_device_type 'Bruker SMART APEX2 area detector'
_diffrn_measurement_method '\w and \f scans'
_diffrn_radiation_monochromator 'mirror optics'
_diffrn_radiation_probe x-ray
_diffrn_radiation_type MoK\a
_diffrn_radiation_wavelength 0.71073
_diffrn_reflns_av_R_equivalents 0.0236
_diffrn_reflns_av_unetI/netI 0.0193
_diffrn_reflns_Laue_measured_fraction_full 1.000
_diffrn_reflns_Laue_measured_fraction_max 0.999
_diffrn_reflns_limit_h_max 18
_diffrn_reflns_limit_h_min -19
_diffrn_reflns_limit_k_max 11
_diffrn_reflns_limit_k_min -11
_diffrn_reflns_limit_l_max 19
_diffrn_reflns_limit_l_min -19
_diffrn_reflns_number 21928
_diffrn_reflns_point_group_measured_fraction_full 1.000
_diffrn_reflns_point_group_measured_fraction_max 0.999
_diffrn_reflns_theta_full 25.242
_diffrn_reflns_theta_max 27.485
_diffrn_reflns_theta_min 1.699
_diffrn_source 'microfocus sealed X-ray tube'
_diffrn_source_current 50
_diffrn_source_type 'Incoatec Mo I\ms'
_diffrn_source_voltage 0.6
_exptl_absorpt_coefficient_mu 4.163
_exptl_absorpt_correction_T_max 0.7456
_exptl_absorpt_correction_T_min 0.5345
_exptl_absorpt_correction_type multi-scan
_exptl_absorpt_process_details
'SADABS-2016/2 (Bruker,2016/2) was used for absorption correction. wR2(int) was 0.0881 before and 0.0342 after correction. The Ratio of minimum to maximum transmission is 0.7169. The \l/2 correction factor is Not present.'
_exptl_crystal_colour yellow
_exptl_crystal_colour_primary yellow
_exptl_crystal_density_diffrn 1.737
_exptl_crystal_description block
_exptl_crystal_F_000 1016
_exptl_crystal_recrystallization_method
'The material was recrystallised from a mixture of DCM and methanol  by solvent layering'
_exptl_crystal_size_max 0.27
_exptl_crystal_size_mid 0.11
_exptl_crystal_size_min 0.1
_refine_diff_density_max 0.462
_refine_diff_density_min -0.355
_refine_diff_density_rms 0.064
_refine_ls_extinction_method none
_refine_ls_goodness_of_fit_ref 1.052
_refine_ls_hydrogen_treatment constr
_refine_ls_matrix_type full
_refine_ls_number_parameters 264
_refine_ls_number_reflns 4475
_refine_ls_number_restraints 0
_refine_ls_restrained_S_all 1.052
_refine_ls_R_factor_all 0.0254
_refine_ls_R_factor_gt 0.0212
_refine_ls_shift/su_max 0.001
_refine_ls_shift/su_mean 0.000
_refine_ls_structure_factor_coef Fsqd
_refine_ls_weighting_details 'w=1/[\s^2^(Fo^2^)+(0.0216P)^2^+1.6088P] where P=(Fo^2^+2Fc^2^)/3'
_refine_ls_weighting_scheme calc
_refine_ls_wR_factor_gt 0.0497
_refine_ls_wR_factor_ref 0.0510
_reflns_Friedel_coverage 0.000
_reflns_number_gt 4043
_reflns_number_total 4475
_reflns_threshold_expression 'I > 2\s(I)'
_cod_data_source_file c9qo01134j2.cif
_cod_data_source_block esser_jw222_0m_a
_cod_original_cell_volume 1958.2(9)
_cod_database_code 1555204
_shelx_shelxl_version_number 2018/3
_shelx_space_group_comment
;
The symmetry employed for this shelxl refinement is uniquely defined
by the following loop, which should always be used as a source of
symmetry information in preference to the above space-group names.
They are only intended as comments.
;
_shelx_estimated_absorpt_t_max 0.681
_shelx_estimated_absorpt_t_min 0.399
_olex2_refinement_description
;
1. Fixed Uiso
 At 1.2 times of:
  All C(H) groups
 At 1.5 times of:
  All C(H,H,H) groups
2.a Aromatic/amide H refined with riding coordinates:
 C4(H4), C5(H5), C6(H6), C7(H7), C13(H13), C14(H14), C16(H16), C19(H19),
 C21(H21), C22(H22)
2.b Idealised Me refined as rotating group:
 C10(H10A,H10B,H10C), C11(H11A,H11B,H11C)
;
_olex2_diffrn_ambient_temperature_device 'Oxford Cryosystems 800'
_olex2_exptl_crystal_mounting_method 'The crystal was mounted on a MITIGEN holder in perfluoroether oil'
_olex2_submission_special_instructions 'No special instructions were received'

loop_
_space_group_symop_operation_xyz
'x, y, z'
'-x+1/2, y+1/2, -z+1/2'
'-x, -y, -z'
'x-1/2, -y-1/2, z-1/2'

loop_
_atom_site_label
_atom_site_type_symbol
_atom_site_fract_x
_atom_site_fract_y
_atom_site_fract_z
_atom_site_U_iso_or_equiv
_atom_site_adp_type
_atom_site_occupancy
_atom_site_site_symmetry_order
_atom_site_calc_flag
_atom_site_refinement_flags_posn
Br1 Br 0.20369(2) 1.21202(2) 0.72712(2) 0.01891(5) Uani 1 1 d .
Br2 Br 0.64669(2) 0.85062(2) 0.59955(2) 0.01730(5) Uani 1 1 d .
O1 O 0.28745(8) 0.56223(14) 0.33950(8) 0.0141(2) Uani 1 1 d .
O2 O 0.02489(9) 0.64095(13) 0.45689(8) 0.0158(3) Uani 1 1 d .
N1 N 0.18566(10) 0.79638(15) 0.40854(9) 0.0105(3) Uani 1 1 d .
N2 N 0.24301(10) 0.61025(15) 0.52479(9) 0.0105(3) Uani 1 1 d .
C1 C 0.18265(11) 0.64299(18) 0.43056(11) 0.0102(3) Uani 1 1 d .
C2 C 0.21243(12) 0.55004(18) 0.35701(11) 0.0114(3) Uani 1 1 d .
C3 C 0.13596(12) 0.44288(19) 0.31759(11) 0.0125(3) Uani 1 1 d .
C4 C 0.13353(13) 0.3345(2) 0.25287(12) 0.0175(4) Uani 1 1 d .
H4 H 0.184582 0.322407 0.226853 0.021 Uiso 1 1 calc R
C5 C 0.05412(14) 0.2451(2) 0.22769(13) 0.0210(4) Uani 1 1 d .
H5 H 0.050621 0.170476 0.183580 0.025 Uiso 1 1 calc R
C6 C -0.02155(14) 0.2629(2) 0.26648(13) 0.0216(4) Uani 1 1 d .
H6 H -0.074599 0.198957 0.248925 0.026 Uiso 1 1 calc R
C7 C -0.01988(13) 0.3723(2) 0.32984(12) 0.0172(4) Uani 1 1 d .
H7 H -0.071247 0.385104 0.355342 0.021 Uiso 1 1 calc R
C8 C 0.05976(12) 0.46261(19) 0.35475(11) 0.0133(3) Uani 1 1 d .
C9 C 0.07942(12) 0.58655(19) 0.42006(11) 0.0120(3) Uani 1 1 d .
C10 C 0.12191(13) 0.8331(2) 0.31645(11) 0.0157(4) Uani 1 1 d .
H10A H 0.134938 0.932317 0.300511 0.024 Uiso 1 1 calc GR
H10B H 0.055377 0.825761 0.316857 0.024 Uiso 1 1 calc GR
H10C H 0.132929 0.765793 0.270608 0.024 Uiso 1 1 calc GR
C11 C 0.23262(13) 0.46158(19) 0.55515(12) 0.0150(3) Uani 1 1 d .
H11A H 0.165479 0.443040 0.550095 0.023 Uiso 1 1 calc GR
H11B H 0.271477 0.449601 0.619605 0.023 Uiso 1 1 calc GR
H11C H 0.253989 0.392956 0.516011 0.023 Uiso 1 1 calc GR
C12 C 0.18828(12) 0.89859(18) 0.47989(11) 0.0107(3) Uani 1 1 d .
C13 C 0.11537(12) 0.99781(19) 0.47435(12) 0.0144(3) Uani 1 1 d .
H13 H 0.061032 0.998447 0.421266 0.017 Uiso 1 1 calc R
C14 C 0.12090(13) 1.0963(2) 0.54558(12) 0.0157(4) Uani 1 1 d .
H14 H 0.070945 1.163951 0.541263 0.019 Uiso 1 1 calc R
C15 C 0.20036(13) 1.09402(19) 0.62269(11) 0.0139(3) Uani 1 1 d .
C16 C 0.27688(12) 1.00352(19) 0.62706(11) 0.0123(3) Uani 1 1 d .
H16 H 0.332517 1.007534 0.678768 0.015 Uiso 1 1 calc R
C17 C 0.27187(12) 0.90648(18) 0.55519(11) 0.0107(3) Uani 1 1 d .
C18 C 0.35420(12) 0.81165(19) 0.55878(11) 0.0109(3) Uani 1 1 d .
C19 C 0.44609(12) 0.86843(19) 0.57721(11) 0.0125(3) Uani 1 1 d .
H19 H 0.456299 0.970031 0.583362 0.015 Uiso 1 1 calc R
C20 C 0.52247(12) 0.7748(2) 0.58647(11) 0.0131(3) Uani 1 1 d .
C21 C 0.50977(12) 0.6260(2) 0.58451(11) 0.0146(3) Uani 1 1 d .
H21 H 0.563261 0.562911 0.596808 0.018 Uiso 1 1 calc R
C22 C 0.41786(12) 0.5698(2) 0.56433(11) 0.0137(3) Uani 1 1 d .
H22 H 0.408746 0.467853 0.562465 0.016 Uiso 1 1 calc R
C23 C 0.33920(12) 0.66124(19) 0.54686(11) 0.0109(3) Uani 1 1 d .

loop_
_atom_site_aniso_label
_atom_site_aniso_U_11
_atom_site_aniso_U_22
_atom_site_aniso_U_33
_atom_site_aniso_U_23
_atom_site_aniso_U_13
_atom_site_aniso_U_12
Br1 0.02892(11) 0.01509(10) 0.01556(9) -0.00277(7) 0.01094(7) 0.00388(8)
Br2 0.01092(9) 0.02245(10) 0.01793(9) 0.00481(7) 0.00332(6) 0.00058(7)
O1 0.0117(6) 0.0160(6) 0.0147(6) 0.0008(5) 0.0040(5) 0.0021(5)
O2 0.0156(6) 0.0141(6) 0.0198(6) 0.0006(5) 0.0087(5) 0.0028(5)
N1 0.0128(7) 0.0081(7) 0.0092(6) 0.0005(5) 0.0014(5) 0.0012(6)
N2 0.0116(7) 0.0092(7) 0.0096(6) 0.0023(5) 0.0013(5) 0.0010(6)
C1 0.0100(8) 0.0096(8) 0.0104(7) 0.0004(6) 0.0021(6) 0.0015(7)
C2 0.0141(8) 0.0089(8) 0.0100(7) 0.0019(6) 0.0016(6) 0.0043(7)
C3 0.0107(8) 0.0111(8) 0.0135(7) -0.0001(6) 0.0001(6) 0.0024(7)
C4 0.0157(9) 0.0167(9) 0.0186(8) -0.0036(7) 0.0027(7) 0.0041(7)
C5 0.0198(10) 0.0159(9) 0.0239(9) -0.0089(8) 0.0013(7) 0.0011(8)
C6 0.0160(9) 0.0181(10) 0.0264(9) -0.0044(8) -0.0003(7) -0.0034(8)
C7 0.0124(8) 0.0179(9) 0.0197(8) 0.0001(7) 0.0025(7) -0.0005(7)
C8 0.0135(8) 0.0112(8) 0.0134(7) 0.0006(6) 0.0013(6) 0.0027(7)
C9 0.0115(8) 0.0109(8) 0.0125(7) 0.0032(6) 0.0020(6) 0.0020(7)
C10 0.0190(9) 0.0142(9) 0.0114(8) 0.0025(7) 0.0006(7) 0.0032(7)
C11 0.0165(9) 0.0104(8) 0.0173(8) 0.0045(7) 0.0036(7) 0.0001(7)
C12 0.0116(8) 0.0092(8) 0.0116(7) 0.0009(6) 0.0038(6) -0.0003(6)
C13 0.0122(8) 0.0138(9) 0.0164(8) 0.0008(7) 0.0030(6) 0.0015(7)
C14 0.0150(8) 0.0124(9) 0.0210(8) 0.0004(7) 0.0073(7) 0.0040(7)
C15 0.0207(9) 0.0100(8) 0.0136(8) -0.0023(6) 0.0090(7) -0.0008(7)
C16 0.0141(8) 0.0110(8) 0.0118(7) 0.0014(6) 0.0036(6) -0.0009(7)
C17 0.0114(8) 0.0090(8) 0.0127(7) 0.0021(6) 0.0050(6) 0.0010(6)
C18 0.0125(8) 0.0119(8) 0.0079(7) 0.0012(6) 0.0022(6) 0.0027(7)
C19 0.0137(8) 0.0124(8) 0.0099(7) 0.0013(6) 0.0013(6) -0.0002(7)
C20 0.0092(8) 0.0198(9) 0.0095(7) 0.0022(7) 0.0014(6) 0.0000(7)
C21 0.0139(8) 0.0172(9) 0.0116(7) 0.0016(7) 0.0022(6) 0.0066(7)
C22 0.0170(8) 0.0121(8) 0.0111(7) 0.0003(6) 0.0029(6) 0.0032(7)
C23 0.0124(8) 0.0131(8) 0.0068(7) 0.0001(6) 0.0024(6) 0.0005(7)

loop_
_atom_type_symbol
_atom_type_description
_atom_type_scat_dispersion_real
_atom_type_scat_dispersion_imag
_atom_type_scat_source
C C 0.0033 0.0016 'International Tables Vol C Tables 4.2.6.8 and 6.1.1.4'
H H 0.0000 0.0000 'International Tables Vol C Tables 4.2.6.8 and 6.1.1.4'
Br Br -0.2901 2.4595 'International Tables Vol C Tables 4.2.6.8 and 6.1.1.4'
N N 0.0061 0.0033 'International Tables Vol C Tables 4.2.6.8 and 6.1.1.4'
O O 0.0106 0.0060 'International Tables Vol C Tables 4.2.6.8 and 6.1.1.4'

loop_
_geom_angle_atom_site_label_1
_geom_angle_atom_site_label_2
_geom_angle_atom_site_label_3
_geom_angle
C1 N1 C10 112.77(13)
C12 N1 C1 117.72(13)
C12 N1 C10 115.64(14)
C11 N2 C1 114.01(13)
C23 N2 C1 115.37(13)
C23 N2 C11 114.87(13)
N1 C1 N2 111.78(13)
N1 C1 C2 109.61(13)
N1 C1 C9 113.19(13)
N2 C1 C2 111.25(13)
N2 C1 C9 108.50(13)
C9 C1 C2 102.13(13)
O1 C2 C1 124.54(15)
O1 C2 C3 127.04(15)
C3 C2 C1 108.35(14)
C4 C3 C2 128.40(16)
C4 C3 C8 121.14(16)
C8 C3 C2 110.46(15)
C5 C4 C3 117.76(17)
C4 C5 C6 121.10(17)
C7 C6 C5 121.17(17)
C6 C7 C8 117.68(17)
C3 C8 C9 110.26(15)
C7 C8 C3 121.13(16)
C7 C8 C9 128.61(16)
O2 C9 C1 124.49(15)
O2 C9 C8 127.01(16)
C8 C9 C1 108.43(14)
C13 C12 N1 122.79(15)
C13 C12 C17 118.98(15)
C17 C12 N1 118.01(14)
C12 C13 C14 120.97(16)
C15 C14 C13 118.95(16)
C14 C15 Br1 119.91(13)
C14 C15 C16 121.19(15)
C16 C15 Br1 118.86(13)
C15 C16 C17 119.68(15)
C12 C17 C18 120.35(15)
C16 C17 C12 119.83(15)
C16 C17 C18 119.82(15)
C19 C18 C17 120.98(15)
C19 C18 C23 120.05(15)
C23 C18 C17 118.92(15)
C20 C19 C18 119.27(16)
C19 C20 Br2 119.95(14)
C21 C20 Br2 118.99(13)
C21 C20 C19 121.05(16)
C20 C21 C22 119.30(16)
C23 C22 C21 120.76(17)
C18 C23 N2 117.40(15)
C22 C23 N2 123.41(16)
C22 C23 C18 118.98(16)

loop_
_geom_bond_atom_site_label_1
_geom_bond_atom_site_label_2
_geom_bond_distance
Br1 C15 1.9086(17)
Br2 C20 1.9067(18)
O1 C2 1.211(2)
O2 C9 1.211(2)
N1 C1 1.458(2)
N1 C10 1.471(2)
N1 C12 1.426(2)
N2 C1 1.471(2)
N2 C11 1.470(2)
N2 C23 1.430(2)
C1 C2 1.567(2)
C1 C9 1.564(2)
C2 C3 1.482(2)
C3 C4 1.393(2)
C3 C8 1.403(2)
C4 C5 1.386(3)
C5 C6 1.410(3)
C6 C7 1.388(3)
C7 C8 1.393(3)
C8 C9 1.484(2)
C12 C13 1.392(2)
C12 C17 1.408(2)
C13 C14 1.395(2)
C14 C15 1.385(2)
C15 C16 1.385(2)
C16 C17 1.394(2)
C17 C18 1.479(2)
C18 C19 1.395(2)
C18 C23 1.409(2)
C19 C20 1.389(2)
C20 C21 1.385(3)
C21 C22 1.391(3)
C22 C23 1.390(2)
